data_7155735
loop_
_publ_author_name
'Erker, Gerhard'
'Wang, Tongdao'
'Kohrt, Sonja'
'Daniliuc, Constantin Gabriel'
'Kehr, Gerald'

_publ_section_title
;
 Borata-Wittig Olefination Reactions of Ketones, Carboxylic Esters and
 Amides with Bis(pentafluorophenyl)borata-alkene Reagents
;
_journal_name_full 'Org. Biomol. Chem.'
_journal_paper_doi 10.1039/C7OB01591G
_journal_year 2017
_chemical_formula_sum 'C30 H29 B F10 Li N'
_chemical_formula_weight 611.29
_space_group_crystal_system triclinic
_space_group_IT_number 2
_space_group_name_Hall '-P 1'
_space_group_name_H-M_alt 'P -1'
_symmetry_space_group_name_Hall '-P 1'
_symmetry_space_group_name_H-M 'P -1'
_atom_sites_solution_hydrogens mixed
_audit_update_record
;
2017-05-10 deposited with the CCDC.
2017-06-30 downloaded from the CCDC.
;
_cell_angle_alpha 72.685(5)
_cell_angle_beta 82.243(5)
_cell_angle_gamma 84.547(5)
_cell_formula_units_Z 4
_cell_length_a 12.3926(9)
_cell_length_b 14.9007(13)
_cell_length_c 16.7950(14)
_cell_measurement_reflns_used 5427
_cell_measurement_temperature 100.(2)
_cell_measurement_theta_max 65.7749
_cell_measurement_theta_min 2.7734
_cell_volume 2928.8(4)
_computing_cell_refinement 'SAINT V8.34A (Bruker AXS Inc., 2013)'
_computing_data_collection 'APEX2 v.2014.1--1 (Bruker AXS Inc., 2014)'
_computing_data_reduction 'SAINT V8.34A (Bruker AXS Inc., 2013)'
_computing_molecular_graphics 'APEX2 v.2014.1--1 (Bruker AXS Inc., 2014)'
_computing_publication_material 'APEX2 v.2014.1--1 (Bruker AXS Inc., 2014)'
_computing_structure_refinement 'SHELXL-2014 (Sheldrick, 2014)'
_computing_structure_solution 'SHELXL--2014 (Sheldrick, 2014)'
_diffrn_ambient_temperature 100.(2)
_diffrn_detector_area_resol_mean 8.3333
_diffrn_measured_fraction_theta_full 0.957
_diffrn_measured_fraction_theta_max 0.957
_diffrn_measurement_device_type 'KappaCCD APEXII'
_diffrn_measurement_method 'phi / omega scans'
_diffrn_radiation_monochromator graphite
_diffrn_radiation_type CuK\a
_diffrn_radiation_wavelength 1.54178
_diffrn_reflns_av_R_equivalents 0.0780
_diffrn_reflns_av_unetI/netI 0.0927
_diffrn_reflns_limit_h_max 14
_diffrn_reflns_limit_h_min -14
_diffrn_reflns_limit_k_max 17
_diffrn_reflns_limit_k_min -17
_diffrn_reflns_limit_l_max 19
_diffrn_reflns_limit_l_min -19
_diffrn_reflns_number 35307
_diffrn_reflns_theta_full 66.78
_diffrn_reflns_theta_max 66.78
_diffrn_reflns_theta_min 3.11
_diffrn_source 'fine-focus sealed tube'
_diffrn_source_type 'fine-focus sealed tube'
_exptl_absorpt_coefficient_mu 1.081
_exptl_absorpt_correction_T_max 0.90
_exptl_absorpt_correction_T_min 0.73
_exptl_absorpt_correction_type multi-scan
_exptl_absorpt_process_details
;
Bruker AXS (2014). SADABS, Version 2014/2, Bruker AXS Inc., Madison, Wisconsin,
USA.
;
_exptl_crystal_colour colourless
_exptl_crystal_density_diffrn 1.386
_exptl_crystal_density_method 'not measured'
_exptl_crystal_description prism
_exptl_crystal_F_000 1256
_exptl_crystal_size_max 0.120
_exptl_crystal_size_mid 0.120
_exptl_crystal_size_min 0.100
_refine_diff_density_max 0.361
_refine_diff_density_min -0.303
_refine_ls_extinction_coef 0.00025(10)
_refine_ls_extinction_method 'SHELXL-2014/7 (Sheldrick 2014'
_refine_ls_goodness_of_fit_ref 1.034
_refine_ls_hydrogen_treatment mixed
_refine_ls_matrix_type full
_refine_ls_number_parameters 792
_refine_ls_number_reflns 9950
_refine_ls_number_restraints 0
_refine_ls_restrained_S_all 1.034
_refine_ls_R_factor_all 0.1060
_refine_ls_R_factor_gt 0.0621
_refine_ls_shift/su_max 0.000
_refine_ls_shift/su_mean 0.000
_refine_ls_structure_factor_coef Fsqd
_refine_ls_weighting_details 'w=1/[\s^2^(Fo^2^)+(0.0668P)^2^+1.7020P] where P=(Fo^2^+2Fc^2^)/3'
_refine_ls_weighting_scheme calc
_refine_ls_wR_factor_gt 0.1521
_refine_ls_wR_factor_ref 0.1816
_reflns_number_gt 6188
_reflns_number_total 9950
_reflns_threshold_expression 'I > 2\s(I)'
_cod_data_source_file c7ob01591g2.cif
_cod_data_source_block erk8453
_cod_database_code 7155735

loop_
_space_group_symop_operation_xyz
'x, y, z'
'-x, -y, -z'

loop_
_atom_site_type_symbol
_atom_site_label
_atom_site_fract_x
_atom_site_fract_y
_atom_site_fract_z
_atom_site_U_iso_or_equiv
_atom_site_adp_type
_atom_site_calc_flag
_atom_site_refinement_flags_adp
_atom_site_refinement_flags_posn
_atom_site_occupancy
B B1A 0.8205(3) 0.7666(3) 0.5563(3) 0.0293(9) Uani d . . 1
B B1B 0.6691(3) 0.2557(3) 0.9119(3) 0.0298(9) Uani d . . 1
C C1A 0.9063(3) 0.8000(2) 0.4909(2) 0.0289(8) Uani d . . 1
H H1A 0.9294 0.8608 0.4852 0.035 Uiso calc U R 1
C C1B 0.6016(3) 0.2127(2) 0.9881(2) 0.0292(8) Uani d . . 1
H H1B 0.5885 0.1485 0.9969 0.035 Uiso calc U R 1
Li Li1A 1.0047(5) 0.7417(4) 0.6064(4) 0.0362(15) Uani d . . 1
Li Li1B 0.4745(5) 0.2559(4) 0.8870(4) 0.0364(15) Uani d . . 1
N N1A 1.1485(2) 0.7623(2) 0.6424(2) 0.0278(7) Uani d . . 1
H H1 1.135(3) 0.752(3) 0.694(3) 0.032(11) Uiso d . . 1
N N1B 0.3247(2) 0.2110(2) 0.8812(2) 0.0282(7) Uani d . . 1
H H2 0.324(3) 0.217(3) 0.830(3) 0.040(12) Uiso d . . 1
C C2A 0.9648(3) 0.7499(2) 0.4294(2) 0.0304(8) Uani d . . 1
H H201 0.9637 0.6811 0.4557 0.036 Uiso calc U R 1
H H202 1.042 0.7666 0.4169 0.036 Uiso calc U R 1
C C2B 0.5489(3) 0.2552(2) 1.0557(2) 0.0311(8) Uani d . . 1
H H211 0.4743 0.2328 1.0743 0.037 Uiso calc U R 1
H H212 0.5424 0.3246 1.0323 0.037 Uiso calc U R 1
C C3A 0.9123(3) 0.7759(3) 0.3463(2) 0.0341(9) Uani d . . 1
H H301 0.9117 0.845 0.3208 0.041 Uiso calc U R 1
H H302 0.9578 0.7463 0.3067 0.041 Uiso calc U R 1
C C3B 0.6148(3) 0.2292(3) 1.1322(2) 0.0375(9) Uani d . . 1
H H311 0.5722 0.2519 1.1774 0.045 Uiso calc U R 1
H H312 0.6241 0.1597 1.1535 0.045 Uiso calc U R 1
C C11A 0.7974(3) 0.7450(2) 0.3577(2) 0.0318(8) Uani d . . 1
C C11B 0.7256(3) 0.2692(3) 1.1136(2) 0.0379(9) Uani d . . 1
C C12A 0.7081(3) 0.8093(3) 0.3533(2) 0.0388(9) Uani d . . 1
H H12A 0.7196 0.8743 0.3419 0.047 Uiso calc U R 1
C C12B 0.7354(4) 0.3663(3) 1.0889(3) 0.0493(11) Uani d . . 1
H H12B 0.6712 0.4069 1.0826 0.059 Uiso calc U R 1
C C13A 0.6021(3) 0.7805(3) 0.3652(3) 0.0436(10) Uani d . . 1
H H13A 0.5421 0.8257 0.3617 0.052 Uiso calc U R 1
C C13B 0.8366(4) 0.4056(4) 1.0730(3) 0.0620(14) Uani d . . 1
H H13B 0.8412 0.472 1.0554 0.074 Uiso calc U R 1
C C14A 0.5836(3) 0.6859(3) 0.3821(2) 0.0413(10) Uani d . . 1
H H14A 0.5113 0.6663 0.3893 0.05 Uiso calc U R 1
C C14B 0.9297(4) 0.3473(5) 1.0830(3) 0.0724(17) Uani d . . 1
H H14B 0.9988 0.3735 1.0737 0.087 Uiso calc U R 1
C C15A 0.6707(3) 0.6211(3) 0.3884(2) 0.0416(10) Uani d . . 1
H H15A 0.6586 0.556 0.4014 0.05 Uiso calc U R 1
C C15B 0.9232(4) 0.2511(5) 1.1062(3) 0.0697(16) Uani d . . 1
H H15B 0.9878 0.2111 1.1129 0.084 Uiso calc U R 1
C C16A 0.7775(3) 0.6504(3) 0.3757(2) 0.0369(9) Uani d . . 1
H H16A 0.8372 0.6049 0.3794 0.044 Uiso calc U R 1
C C16B 0.8204(4) 0.2120(4) 1.1202(3) 0.0520(12) Uani d . . 1
H H16B 0.8164 0.1456 1.1343 0.062 Uiso calc U R 1
C C21A 0.7601(3) 0.8298(2) 0.6136(2) 0.0276(8) Uani d . . 1
C C21B 0.7269(3) 0.1979(2) 0.8512(2) 0.0267(8) Uani d . . 1
C C22A 0.7983(3) 0.8252(2) 0.6883(2) 0.0292(8) Uani d . . 1
C C22B 0.6817(3) 0.1978(2) 0.7801(2) 0.0286(8) Uani d . . 1
F F22A 0.89114(16) 0.76798(13) 0.70902(12) 0.0332(5) Uani d . . 1
F F22B 0.58216(15) 0.24597(13) 0.76714(12) 0.0324(5) Uani d . . 1
C C23A 0.7521(3) 0.8718(3) 0.7441(2) 0.0325(8) Uani d . . 1
C C23B 0.7269(3) 0.1529(2) 0.7226(2) 0.0292(8) Uani d . . 1
F F23A 0.7963(2) 0.86590(16) 0.81473(13) 0.0457(6) Uani d . . 1
F F23B 0.67759(18) 0.15551(15) 0.65494(13) 0.0398(5) Uani d . . 1
C C24A 0.6576(3) 0.9277(3) 0.7258(2) 0.0375(9) Uani d . . 1
C C24B 0.8249(3) 0.1011(2) 0.7361(2) 0.0315(8) Uani d . . 1
F F24A 0.60856(19) 0.97294(16) 0.78049(15) 0.0483(6) Uani d . . 1
F F24B 0.87252(18) 0.05568(15) 0.68122(14) 0.0414(5) Uani d . . 1
C C25A 0.6165(3) 0.9364(2) 0.6513(3) 0.0367(9) Uani d . . 1
C C25B 0.8736(3) 0.0964(2) 0.8066(2) 0.0305(8) Uani d . . 1
F F25A 0.52569(18) 0.99350(15) 0.63398(16) 0.0486(6) Uani d . . 1
F F25B 0.96769(17) 0.04378(15) 0.82054(14) 0.0423(6) Uani d . . 1
C C26A 0.6674(3) 0.8891(2) 0.5971(2) 0.0304(8) Uani d . . 1
C C26B 0.8240(3) 0.1435(2) 0.8623(2) 0.0319(8) Uani d . . 1
F F26A 0.62371(17) 0.90247(14) 0.52474(14) 0.0398(5) Uani d . . 1
F F26B 0.87464(16) 0.13747(16) 0.93006(13) 0.0411(5) Uani d . . 1
C C31A 0.7871(3) 0.6592(2) 0.5862(2) 0.0282(8) Uani d . . 1
C C31B 0.6803(3) 0.3679(2) 0.8770(2) 0.0298(8) Uani d . . 1
C C32A 0.8615(3) 0.5849(2) 0.6106(2) 0.0325(8) Uani d . . 1
C C32B 0.5930(3) 0.4305(3) 0.8567(2) 0.0358(9) Uani d . . 1
F F32A 0.96733(17) 0.60250(14) 0.61572(14) 0.0392(5) Uani d . . 1
F F32B 0.49181(17) 0.39704(14) 0.86126(15) 0.0437(6) Uani d . . 1
C C33A 0.8386(3) 0.4910(2) 0.6316(2) 0.0383(9) Uani d . . 1
C C33B 0.5987(3) 0.5272(3) 0.8296(3) 0.0417(10) Uani d . . 1
F F33A 0.9171(2) 0.42196(15) 0.65408(16) 0.0535(7) Uani d . . 1
F F33B 0.5088(2) 0.58387(15) 0.80916(17) 0.0582(7) Uani d . . 1
C C34A 0.7340(3) 0.4691(2) 0.6292(2) 0.0390(9) Uani d . . 1
C C34B 0.6968(4) 0.5648(3) 0.8232(3) 0.0452(10) Uani d . . 1
F F34A 0.7097(2) 0.37899(15) 0.64700(16) 0.0558(7) Uani d . . 1
F F34B 0.7040(2) 0.65905(16) 0.79946(18) 0.0659(8) Uani d . . 1
C C35A 0.6547(3) 0.5406(3) 0.6083(2) 0.0368(9) Uani d . . 1
C C35B 0.7877(3) 0.5061(3) 0.8419(3) 0.0420(10) Uani d . . 1
F F35A 0.55198(19) 0.51868(16) 0.60741(16) 0.0533(7) Uani d . . 1
F F35B 0.8855(2) 0.54299(19) 0.83381(19) 0.0668(8) Uani d . . 1
C C36A 0.6813(3) 0.6331(2) 0.5889(2) 0.0313(8) Uani d . . 1
C C36B 0.7790(3) 0.4103(3) 0.8667(2) 0.0374(9) Uani d . . 1
F F36A 0.60148(16) 0.69982(15) 0.56911(14) 0.0398(5) Uani d . . 1
F F36B 0.87058(17) 0.35477(16) 0.88331(15) 0.0469(6) Uani d . . 1
C C41A 1.1750(3) 0.8655(2) 0.6104(2) 0.0283(8) Uani d . . 1
C C41B 0.2261(3) 0.2674(3) 0.9070(2) 0.0321(8) Uani d . . 1
C C42A 1.2854(3) 0.8794(3) 0.6364(3) 0.0363(9) Uani d . . 1
H H42A 1.3062 0.9447 0.6073 0.044 Uiso calc U R 1
H H42B 1.2771 0.8715 0.6975 0.044 Uiso calc U R 1
C C42B 0.1205(3) 0.2198(3) 0.9099(3) 0.0415(10) Uani d . . 1
H H42C 0.0594 0.252 0.9371 0.05 Uiso calc U R 1
H H42D 0.1053 0.228 0.8517 0.05 Uiso calc U R 1
C C43A 1.3762(3) 0.8115(3) 0.6161(3) 0.0428(10) Uani d . . 1
H H43A 1.4441 0.8219 0.6362 0.051 Uiso calc U R 1
H H43B 1.3899 0.8228 0.5545 0.051 Uiso calc U R 1
C C43B 0.1239(3) 0.1149(3) 0.9569(3) 0.0471(11) Uani d . . 1
H H43C 0.133 0.1055 1.0165 0.057 Uiso calc U R 1
H H43D 0.0548 0.088 0.9544 0.057 Uiso calc U R 1
C C44A 1.3447(3) 0.7104(3) 0.6579(3) 0.0383(9) Uani d . . 1
H H44A 1.3381 0.6982 0.7196 0.046 Uiso calc U R 1
H H44B 1.4039 0.667 0.6425 0.046 Uiso calc U R 1
C C44B 0.2192(3) 0.0659(3) 0.9161(2) 0.0373(9) Uani d . . 1
H H44C 0.2076 0.0736 0.8572 0.045 Uiso calc U R 1
H H44D 0.2217 -0.0023 0.946 0.045 Uiso calc U R 1
C C45A 1.2376(3) 0.6889(2) 0.6334(2) 0.0311(8) Uani d . . 1
C C45B 0.3282(3) 0.1051(2) 0.9176(2) 0.0279(8) Uani d . . 1
C C46A 1.0831(3) 0.9192(2) 0.6500(2) 0.0361(9) Uani d . . 1
H H46A 1.015 0.9159 0.6277 0.054 Uiso calc U R 1
H H46B 1.1007 0.9851 0.6369 0.054 Uiso calc U R 1
H H46C 1.0746 0.891 0.711 0.054 Uiso calc U R 1
C C46B 0.2378(3) 0.2838(3) 0.9909(2) 0.0392(9) Uani d . . 1
H H46D 0.2294 0.2245 1.0359 0.059 Uiso calc U R 1
H H46E 0.1815 0.3308 1.0018 0.059 Uiso calc U R 1
H H46F 0.3101 0.3065 0.9888 0.059 Uiso calc U R 1
C C47A 1.1757(3) 0.9010(2) 0.5148(2) 0.0358(9) Uani d . . 1
H H47A 1.2433 0.8778 0.488 0.054 Uiso calc U R 1
H H47B 1.1711 0.97 0.4967 0.054 Uiso calc U R 1
H H47C 1.113 0.8779 0.4985 0.054 Uiso calc U R 1
C C47B 0.2252(3) 0.3627(3) 0.8410(2) 0.0416(10) Uani d . . 1
H H47D 0.2893 0.3957 0.8426 0.062 Uiso calc U R 1
H H47E 0.1588 0.4002 0.8525 0.062 Uiso calc U R 1
H H47F 0.2269 0.3537 0.7854 0.062 Uiso calc U R 1
C C48A 1.2514(3) 0.6794(3) 0.5447(2) 0.0414(10) Uani d . . 1
H H48A 1.1802 0.6718 0.5291 0.062 Uiso calc U R 1
H H48B 1.3003 0.6243 0.5424 0.062 Uiso calc U R 1
H H48C 1.2827 0.7362 0.5054 0.062 Uiso calc U R 1
C C48B 0.4170(3) 0.0665(2) 0.8632(2) 0.0341(9) Uani d . . 1
H H48D 0.4003 0.0873 0.8049 0.051 Uiso calc U R 1
H H48E 0.4209 -0.0025 0.8831 0.051 Uiso calc U R 1
H H48F 0.4873 0.0896 0.8665 0.051 Uiso calc U R 1
C C49A 1.1998(3) 0.5953(2) 0.6950(2) 0.0388(9) Uani d . . 1
H H49A 1.186 0.6017 0.7519 0.058 Uiso calc U R 1
H H49B 1.2567 0.5453 0.6934 0.058 Uiso calc U R 1
H H49C 1.1326 0.5794 0.6788 0.058 Uiso calc U R 1
C C49B 0.3580(3) 0.0757(2) 1.0081(2) 0.0305(8) Uani d . . 1
H H49D 0.4215 0.1088 1.0105 0.046 Uiso calc U R 1
H H49E 0.3753 0.0076 1.0261 0.046 Uiso calc U R 1
H H49F 0.2962 0.0918 1.0453 0.046 Uiso calc U R 1

loop_
_atom_site_aniso_label
_atom_site_aniso_U_11
_atom_site_aniso_U_22
_atom_site_aniso_U_33
_atom_site_aniso_U_12
_atom_site_aniso_U_13
_atom_site_aniso_U_23
B1A 0.024(2) 0.031(2) 0.031(2) -0.0004(16) -0.0046(17) -0.0073(17)
B1B 0.025(2) 0.030(2) 0.034(2) -0.0026(16) -0.0029(17) -0.0077(18)
C1A 0.0317(19) 0.0279(17) 0.0269(18) -0.0028(15) -0.0027(15) -0.0075(15)
C1B 0.0283(19) 0.0309(18) 0.0311(18) -0.0029(15) -0.0001(15) -0.0140(15)
Li1A 0.025(3) 0.038(3) 0.043(4) -0.004(3) -0.005(3) -0.007(3)
Li1B 0.028(3) 0.035(3) 0.044(4) -0.002(3) 0.000(3) -0.011(3)
N1A 0.0278(16) 0.0258(15) 0.0285(17) 0.0006(12) -0.0011(13) -0.0071(13)
N1B 0.0246(15) 0.0306(16) 0.0265(16) 0.0027(12) 0.0018(13) -0.0072(13)
C2A 0.0276(18) 0.0346(19) 0.0273(18) -0.0031(15) -0.0007(15) -0.0071(15)
C2B 0.0304(19) 0.0315(18) 0.0318(19) -0.0053(15) 0.0001(16) -0.0105(16)
C3A 0.034(2) 0.040(2) 0.0262(18) -0.0048(16) 0.0016(16) -0.0079(16)
C3B 0.044(2) 0.039(2) 0.0293(19) -0.0045(17) -0.0045(17) -0.0094(17)
C11A 0.038(2) 0.0341(19) 0.0223(17) -0.0037(16) -0.0007(15) -0.0064(15)
C11B 0.035(2) 0.053(2) 0.0298(19) -0.0065(18) 0.0017(16) -0.0191(18)
C12A 0.042(2) 0.0327(19) 0.039(2) -0.0042(17) -0.0092(18) -0.0026(17)
C12B 0.039(2) 0.062(3) 0.056(3) -0.015(2) -0.001(2) -0.030(2)
C13A 0.040(2) 0.044(2) 0.043(2) -0.0003(18) -0.0115(19) -0.0045(19)
C13B 0.054(3) 0.086(4) 0.063(3) -0.032(3) 0.014(2) -0.049(3)
C14A 0.039(2) 0.051(2) 0.036(2) -0.0100(19) -0.0104(18) -0.0095(19)
C14B 0.040(3) 0.132(5) 0.063(3) -0.024(3) 0.009(2) -0.056(4)
C15A 0.054(3) 0.038(2) 0.035(2) -0.0071(19) -0.0071(19) -0.0116(18)
C15B 0.033(3) 0.132(5) 0.046(3) 0.007(3) 0.000(2) -0.034(3)
C16A 0.035(2) 0.037(2) 0.039(2) -0.0014(16) -0.0029(17) -0.0121(17)
C16B 0.044(3) 0.072(3) 0.041(2) 0.009(2) -0.004(2) -0.021(2)
C21A 0.0258(18) 0.0248(16) 0.0314(18) -0.0085(14) 0.0027(15) -0.0074(15)
C21B 0.0248(18) 0.0269(17) 0.0260(17) -0.0056(14) 0.0008(14) -0.0045(14)
C22A 0.0276(18) 0.0243(17) 0.0340(19) -0.0041(14) 0.0022(15) -0.0073(15)
C22B 0.0243(18) 0.0230(16) 0.0344(19) -0.0007(14) 0.0000(15) -0.0040(15)
F22A 0.0288(11) 0.0344(10) 0.0327(11) -0.0009(9) -0.0015(9) -0.0053(9)
F22B 0.0252(10) 0.0345(10) 0.0338(11) 0.0022(8) -0.0012(9) -0.0066(9)
C23A 0.037(2) 0.0352(19) 0.0255(18) -0.0092(16) 0.0075(16) -0.0117(16)
C23B 0.0285(19) 0.0306(18) 0.0276(18) -0.0042(15) -0.0034(15) -0.0063(15)
F23A 0.0555(15) 0.0514(13) 0.0312(12) -0.0067(11) 0.0021(11) -0.0152(10)
F23B 0.0419(13) 0.0463(12) 0.0339(12) -0.0021(10) -0.0045(10) -0.0154(10)
C24A 0.037(2) 0.0327(19) 0.043(2) -0.0073(17) 0.0185(18) -0.0194(18)
C24B 0.033(2) 0.0286(18) 0.0317(19) -0.0043(15) 0.0084(16) -0.0114(16)
F24A 0.0469(14) 0.0459(13) 0.0560(15) -0.0077(11) 0.0185(11) -0.0299(12)
F24B 0.0407(13) 0.0402(12) 0.0434(13) -0.0019(10) 0.0060(10) -0.0171(10)
C25A 0.0263(19) 0.0283(18) 0.053(2) 0.0006(15) 0.0000(18) -0.0111(18)
C25B 0.0220(18) 0.0292(18) 0.037(2) 0.0008(14) 0.0037(15) -0.0078(16)
F25A 0.0313(12) 0.0401(12) 0.0762(17) 0.0073(10) -0.0003(12) -0.0246(12)
F25B 0.0279(11) 0.0459(12) 0.0485(13) 0.0097(10) -0.0002(10) -0.0118(11)
C26A 0.0277(19) 0.0273(17) 0.035(2) -0.0039(15) 0.0020(16) -0.0096(16)
C26B 0.0281(19) 0.0356(19) 0.0318(19) -0.0044(15) -0.0052(16) -0.0080(16)
F26A 0.0365(12) 0.0373(11) 0.0461(13) 0.0034(9) -0.0082(10) -0.0128(10)
F26B 0.0285(11) 0.0555(13) 0.0423(12) 0.0017(10) -0.0097(10) -0.0173(11)
C31A 0.0294(19) 0.0295(18) 0.0256(17) -0.0062(15) 0.0020(15) -0.0087(15)
C31B 0.0300(19) 0.0327(18) 0.0247(17) -0.0055(15) 0.0062(15) -0.0080(15)
C32A 0.0272(19) 0.0279(18) 0.040(2) -0.0096(15) 0.0010(16) -0.0053(16)
C32B 0.029(2) 0.0337(19) 0.042(2) -0.0086(16) 0.0047(17) -0.0074(17)
F32A 0.0318(11) 0.0313(11) 0.0514(13) -0.0007(9) -0.0074(10) -0.0062(10)
F32B 0.0299(12) 0.0307(11) 0.0634(15) -0.0020(9) -0.0013(11) -0.0043(11)
C33A 0.045(2) 0.0243(18) 0.042(2) -0.0030(16) 0.0039(18) -0.0075(17)
C33B 0.046(2) 0.031(2) 0.043(2) -0.0066(18) 0.0085(19) -0.0067(18)
F33A 0.0578(16) 0.0277(11) 0.0669(16) 0.0067(11) -0.0035(13) -0.0058(11)
F33B 0.0492(15) 0.0294(11) 0.0791(18) 0.0061(11) 0.0097(13) 0.0002(12)
C34A 0.048(2) 0.0245(18) 0.043(2) -0.0150(17) 0.0113(19) -0.0102(17)
C34B 0.055(3) 0.0276(19) 0.048(2) -0.0146(19) 0.010(2) -0.0069(18)
F34A 0.0709(18) 0.0305(12) 0.0628(16) -0.0215(11) 0.0104(13) -0.0108(11)
F34B 0.079(2) 0.0307(12) 0.0792(19) -0.0211(12) 0.0154(16) -0.0074(13)
C35A 0.035(2) 0.040(2) 0.036(2) -0.0178(17) 0.0059(17) -0.0119(17)
C35B 0.040(2) 0.042(2) 0.044(2) -0.0231(19) 0.0073(19) -0.0118(19)
F35A 0.0420(14) 0.0507(14) 0.0686(16) -0.0220(11) 0.0036(12) -0.0177(12)
F35B 0.0551(16) 0.0608(16) 0.084(2) -0.0338(13) 0.0006(15) -0.0150(15)
C36A 0.0311(19) 0.0291(18) 0.0319(19) -0.0079(15) 0.0023(16) -0.0068(16)
C36B 0.031(2) 0.038(2) 0.040(2) -0.0071(16) 0.0017(17) -0.0072(17)
F36A 0.0270(11) 0.0412(12) 0.0504(13) -0.0032(9) 0.0005(10) -0.0137(10)
F36B 0.0292(12) 0.0516(13) 0.0584(15) -0.0083(10) -0.0035(11) -0.0126(12)
C41A 0.0251(18) 0.0238(16) 0.0337(19) -0.0073(14) 0.0040(15) -0.0062(15)
C41B 0.0243(18) 0.0365(19) 0.0317(19) 0.0072(15) -0.0031(15) -0.0071(16)
C42A 0.033(2) 0.0351(19) 0.043(2) -0.0116(16) 0.0001(17) -0.0132(17)
C42B 0.0207(19) 0.055(2) 0.044(2) 0.0026(17) -0.0042(17) -0.009(2)
C43A 0.0239(19) 0.052(2) 0.050(2) -0.0058(17) -0.0008(17) -0.011(2)
C43B 0.025(2) 0.050(2) 0.061(3) -0.0051(17) -0.0049(19) -0.007(2)
C44A 0.028(2) 0.043(2) 0.042(2) 0.0024(17) -0.0053(17) -0.0099(18)
C44B 0.033(2) 0.039(2) 0.041(2) -0.0065(17) -0.0083(17) -0.0093(17)
C45A 0.0297(19) 0.0299(18) 0.0324(19) -0.0005(15) -0.0056(16) -0.0064(16)
C45B 0.0249(18) 0.0280(17) 0.0295(18) -0.0034(14) 0.0006(14) -0.0074(15)
C46A 0.035(2) 0.0273(18) 0.041(2) -0.0001(15) 0.0035(17) -0.0050(17)
C46B 0.040(2) 0.040(2) 0.034(2) 0.0075(17) -0.0003(17) -0.0109(17)
C47A 0.040(2) 0.0316(19) 0.033(2) -0.0085(16) -0.0002(17) -0.0054(16)
C47B 0.044(2) 0.037(2) 0.038(2) 0.0081(18) -0.0071(18) -0.0041(18)
C48A 0.047(2) 0.035(2) 0.042(2) 0.0097(18) -0.0029(19) -0.0150(18)
C48B 0.037(2) 0.0319(19) 0.0312(19) 0.0000(16) 0.0036(16) -0.0092(16)
C49A 0.042(2) 0.0289(19) 0.042(2) 0.0072(17) -0.0079(18) -0.0061(17)
C49B 0.0274(18) 0.0323(18) 0.0300(18) -0.0041(15) -0.0020(15) -0.0061(15)

loop_
_atom_type_symbol
_atom_type_description
_atom_type_scat_dispersion_real
_atom_type_scat_dispersion_imag
_atom_type_scat_source
C C 0.0181 0.0091 'International Tables Vol C Tables 4.2.6.8 and 6.1.1.4'
H H 0.0000 0.0000 'International Tables Vol C Tables 4.2.6.8 and 6.1.1.4'
Li Li 0.0008 0.0003 'International Tables Vol C Tables 4.2.6.8 and 6.1.1.4'
B B 0.0090 0.0039 'International Tables Vol C Tables 4.2.6.8 and 6.1.1.4'
N N 0.0311 0.0180 'International Tables Vol C Tables 4.2.6.8 and 6.1.1.4'
F F 0.0727 0.0534 'International Tables Vol C Tables 4.2.6.8 and 6.1.1.4'

loop_
_geom_angle_atom_site_label_1
_geom_angle_atom_site_label_2
_geom_angle_atom_site_label_3
_geom_angle
C1A B1A C31A 122.7(4)
C1A B1A C21A 122.7(3)
C31A B1A C21A 114.2(3)
C1A B1A Li1A 66.6(2)
C31A B1A Li1A 98.8(3)
C21A B1A Li1A 99.7(3)
C1B B1B C21B 122.4(3)
C1B B1B C31B 122.4(4)
C21B B1B C31B 114.9(3)
C1B B1B Li1B 68.2(3)
C21B B1B Li1B 100.3(3)
C31B B1B Li1B 97.1(3)
B1A C1A C2A 127.8(3)
B1A C1A Li1A 79.1(3)
C2A C1A Li1A 102.5(3)
B1A C1A H1A 116.1
C2A C1A H1A 116.1
Li1A C1A H1A 88.2
B1B C1B C2B 129.1(3)
B1B C1B Li1B 77.6(3)
C2B C1B Li1B 103.2(3)
B1B C1B H1B 115.5
C2B C1B H1B 115.5
Li1B C1B H1B 89.0
N1A Li1A F32A 119.0(3)
N1A Li1A F22A 100.3(3)
F32A Li1A F22A 100.1(3)
N1A Li1A C1A 138.5(3)
F32A Li1A C1A 90.0(3)
F22A Li1A C1A 103.0(3)
N1A Li1A B1A 163.4(3)
F32A Li1A B1A 77.7(2)
F22A Li1A B1A 74.1(2)
C1A Li1A B1A 34.24(15)
F32B Li1B N1B 118.7(3)
F32B Li1B F22B 93.3(3)
N1B Li1B F22B 106.6(3)
F32B Li1B C1B 94.1(3)
N1B Li1B C1B 134.2(3)
F22B Li1B C1B 102.0(3)
F32B Li1B B1B 79.3(2)
N1B Li1B B1B 161.9(3)
F22B Li1B B1B 72.3(2)
C1B Li1B B1B 34.17(15)
C45A N1A C41A 118.5(3)
C45A N1A Li1A 113.7(3)
C41A N1A Li1A 111.4(3)
C45A N1A H1 103.(3)
C41A N1A H1 104.(3)
Li1A N1A H1 104.(3)
C41B N1B C45B 118.2(3)
C41B N1B Li1B 116.7(3)
C45B N1B Li1B 108.0(3)
C41B N1B H2 107.(3)
C45B N1B H2 101.(3)
Li1B N1B H2 104.(3)
C1A C2A C3A 112.5(3)
C1A C2A H201 109.1
C3A C2A H201 109.1
C1A C2A H202 109.1
C3A C2A H202 109.1
H201 C2A H202 107.8
C1B C2B C3B 112.1(3)
C1B C2B H211 109.2
C3B C2B H211 109.2
C1B C2B H212 109.2
C3B C2B H212 109.2
H211 C2B H212 107.9
C11A C3A C2A 113.2(3)
C11A C3A H301 108.9
C2A C3A H301 108.9
C11A C3A H302 108.9
C2A C3A H302 108.9
H301 C3A H302 107.7
C11B C3B C2B 114.1(3)
C11B C3B H311 108.7
C2B C3B H311 108.7
C11B C3B H312 108.7
C2B C3B H312 108.7
H311 C3B H312 107.6
C12A C11A C16A 117.8(3)
C12A C11A C3A 121.4(3)
C16A C11A C3A 120.8(3)
C16B C11B C12B 117.8(4)
C16B C11B C3B 121.7(4)
C12B C11B C3B 120.5(4)
C11A C12A C13A 121.3(4)
C11A C12A H12A 119.4
C13A C12A H12A 119.4
C13B C12B C11B 121.9(5)
C13B C12B H12B 119.1
C11B C12B H12B 119.1
C14A C13A C12A 120.2(4)
C14A C13A H13A 119.9
C12A C13A H13A 119.9
C14B C13B C12B 119.4(5)
C14B C13B H13B 120.3
C12B C13B H13B 120.3
C15A C14A C13A 119.4(4)
C15A C14A H14A 120.3
C13A C14A H14A 120.3
C13B C14B C15B 120.3(5)
C13B C14B H14B 119.8
C15B C14B H14B 119.8
C14A C15A C16A 120.3(4)
C14A C15A H15A 119.9
C16A C15A H15A 119.9
C14B C15B C16B 119.9(5)
C14B C15B H15B 120.0
C16B C15B H15B 120.0
C11A C16A C15A 121.0(4)
C11A C16A H16A 119.5
C15A C16A H16A 119.5
C11B C16B C15B 120.7(5)
C11B C16B H16B 119.7
C15B C16B H16B 119.7
C22A C21A C26A 114.1(3)
C22A C21A B1A 119.8(3)
C26A C21A B1A 126.1(3)
C22B C21B C26B 113.7(3)
C22B C21B B1B 121.0(3)
C26B C21B B1B 125.2(3)
C23A C22A C21A 125.6(3)
C23A C22A F22A 116.8(3)
C21A C22A F22A 117.6(3)
C23B C22B F22B 117.3(3)
C23B C22B C21B 125.4(3)
F22B C22B C21B 117.3(3)
C22A F22A Li1A 117.5(2)
C22B F22B Li1B 114.9(2)
F23A C23A C22A 122.1(3)
F23A C23A C24A 120.0(4)
C22A C23A C24A 117.9(4)
F23B C23B C22B 122.1(3)
F23B C23B C24B 119.6(3)
C22B C23B C24B 118.2(3)
F24A C24A C25A 121.4(4)
F24A C24A C23A 119.4(4)
C25A C24A C23A 119.2(4)
F24B C24B C25B 120.1(3)
F24B C24B C23B 120.4(3)
C25B C24B C23B 119.5(4)
F25A C25A C26A 121.8(4)
F25A C25A C24A 117.9(4)
C26A C25A C24A 120.3(3)
F25B C25B C26B 121.3(3)
F25B C25B C24B 119.2(3)
C26B C25B C24B 119.5(3)
F26A C26A C25A 116.9(3)
F26A C26A C21A 120.2(3)
C25A C26A C21A 122.9(3)
F26B C26B C25B 117.6(3)
F26B C26B C21B 118.9(3)
C25B C26B C21B 123.5(3)
C32A C31A C36A 114.2(3)
C32A C31A B1A 122.4(3)
C36A C31A B1A 123.4(3)
C32B C31B C36B 113.9(3)
C32B C31B B1B 122.8(3)
C36B C31B B1B 123.3(3)
C31A C32A F32A 119.2(3)
C31A C32A C33A 124.7(3)
F32A C32A C33A 116.1(3)
C31B C32B F32B 119.4(3)
C31B C32B C33B 124.5(4)
F32B C32B C33B 116.2(3)
C32A F32A Li1A 119.1(3)
C32B F32B Li1B 120.4(3)
F33A C33A C34A 120.4(3)
F33A C33A C32A 120.9(4)
C34A C33A C32A 118.7(4)
F33B C33B C34B 120.3(3)
F33B C33B C32B 120.6(4)
C34B C33B C32B 119.0(4)
F34A C34A C33A 120.2(4)
F34A C34A C35A 120.4(4)
C33A C34A C35A 119.3(3)
F34B C34B C33B 120.2(4)
F34B C34B C35B 120.3(4)
C33B C34B C35B 119.5(3)
F35A C35A C34A 119.1(3)
F35A C35A C36A 121.1(4)
C34A C35A C36A 119.8(3)
F35B C35B C34B 119.7(3)
F35B C35B C36B 120.6(4)
C34B C35B C36B 119.7(4)
F36A C36A C35A 117.5(3)
F36A C36A C31A 119.3(3)
C35A C36A C31A 123.1(3)
F36B C36B C35B 118.0(3)
F36B C36B C31B 118.6(3)
C35B C36B C31B 123.4(4)
N1A C41A C46A 106.2(3)
N1A C41A C47A 110.2(3)
C46A C41A C47A 108.5(3)
N1A C41A C42A 110.7(3)
C46A C41A C42A 110.4(3)
C47A C41A C42A 110.7(3)
N1B C41B C47B 106.4(3)
N1B C41B C46B 109.9(3)
C47B C41B C46B 107.7(3)
N1B C41B C42B 111.3(3)
C47B C41B C42B 109.3(3)
C46B C41B C42B 112.0(3)
C43A C42A C41A 113.2(3)
C43A C42A H42A 108.9
C41A C42A H42A 108.9
C43A C42A H42B 108.9
C41A C42A H42B 108.9
H42A C42A H42B 107.7
C43B C42B C41B 114.0(3)
C43B C42B H42C 108.7
C41B C42B H42C 108.7
C43B C42B H42D 108.7
C41B C42B H42D 108.7
H42C C42B H42D 107.6
C42A C43A C44A 110.0(3)
C42A C43A H43A 109.7
C44A C43A H43A 109.7
C42A C43A H43B 109.7
C44A C43A H43B 109.7
H43A C43A H43B 108.2
C44B C43B C42B 108.6(3)
C44B C43B H43C 110.0
C42B C43B H43C 110.0
C44B C43B H43D 110.0
C42B C43B H43D 110.0
H43C C43B H43D 108.3
C43A C44A C45A 113.4(3)
C43A C44A H44A 108.9
C45A C44A H44A 108.9
C43A C44A H44B 108.9
C45A C44A H44B 108.9
H44A C44A H44B 107.7
C43B C44B C45B 112.2(3)
C43B C44B H44C 109.2
C45B C44B H44C 109.2
C43B C44B H44D 109.2
C45B C44B H44D 109.2
H44C C44B H44D 107.9
N1A C45A C48A 110.4(3)
N1A C45A C44A 111.3(3)
C48A C45A C44A 111.7(3)
N1A C45A C49A 106.2(3)
C48A C45A C49A 108.6(3)
C44A C45A C49A 108.5(3)
N1B C45B C48B 106.2(3)
N1B C45B C44B 111.4(3)
C48B C45B C44B 109.9(3)
N1B C45B C49B 110.8(3)
C48B C45B C49B 108.9(3)
C44B C45B C49B 109.5(3)
C41A C46A H46A 109.5
C41A C46A H46B 109.5
H46A C46A H46B 109.5
C41A C46A H46C 109.5
H46A C46A H46C 109.5
H46B C46A H46C 109.5
C41B C46B H46D 109.5
C41B C46B H46E 109.5
H46D C46B H46E 109.5
C41B C46B H46F 109.5
H46D C46B H46F 109.5
H46E C46B H46F 109.5
C41A C47A H47A 109.5
C41A C47A H47B 109.5
H47A C47A H47B 109.5
C41A C47A H47C 109.5
H47A C47A H47C 109.5
H47B C47A H47C 109.5
C41B C47B H47D 109.5
C41B C47B H47E 109.5
H47D C47B H47E 109.5
C41B C47B H47F 109.5
H47D C47B H47F 109.5
H47E C47B H47F 109.5
C45A C48A H48A 109.5
C45A C48A H48B 109.5
H48A C48A H48B 109.5
C45A C48A H48C 109.5
H48A C48A H48C 109.5
H48B C48A H48C 109.5
C45B C48B H48D 109.5
C45B C48B H48E 109.5
H48D C48B H48E 109.5
C45B C48B H48F 109.5
H48D C48B H48F 109.5
H48E C48B H48F 109.5
C45A C49A H49A 109.5
C45A C49A H49B 109.5
H49A C49A H49B 109.5
C45A C49A H49C 109.5
H49A C49A H49C 109.5
H49B C49A H49C 109.5
C45B C49B H49D 109.5
C45B C49B H49E 109.5
H49D C49B H49E 109.5
C45B C49B H49F 109.5
H49D C49B H49F 109.5
H49E C49B H49F 109.5

loop_
_geom_bond_atom_site_label_1
_geom_bond_atom_site_label_2
_geom_bond_distance
B1A C1A 1.430(5)
B1A C31A 1.604(5)
B1A C21A 1.608(6)
B1A Li1A 2.496(7)
B1B C1B 1.439(5)
B1B C21B 1.584(6)
B1B C31B 1.611(5)
B1B Li1B 2.502(7)
C1A C2A 1.517(5)
C1A Li1A 2.333(7)
C1A H1A 0.95
C1B C2B 1.506(5)
C1B Li1B 2.378(7)
C1B H1B 0.95
Li1A N1A 2.034(7)
Li1A F32A 2.124(7)
Li1A F22A 2.178(7)
Li1B F32B 2.043(6)
Li1B N1B 2.055(7)
Li1B F22B 2.295(7)
N1A C45A 1.505(5)
N1A C41A 1.521(4)
N1A H1 0.83(4)
N1B C41B 1.506(5)
N1B C45B 1.512(4)
N1B H2 0.84(4)
C2A C3A 1.548(5)
C2A H201 0.99
C2A H202 0.99
C2B C3B 1.548(5)
C2B H211 0.99
C2B H212 0.99
C3A C11A 1.509(5)
C3A H301 0.99
C3A H302 0.99
C3B C11B 1.506(5)
C3B H311 0.99
C3B H312 0.99
C11A C12A 1.387(5)
C11A C16A 1.390(5)
C11B C16B 1.381(6)
C11B C12B 1.394(6)
C12A C13A 1.392(5)
C12A H12A 0.95
C12B C13B 1.394(6)
C12B H12B 0.95
C13A C14A 1.387(6)
C13A H13A 0.95
C13B C14B 1.374(8)
C13B H13B 0.95
C14A C15A 1.372(6)
C14A H14A 0.95
C14B C15B 1.375(8)
C14B H14B 0.95
C15A C16A 1.403(5)
C15A H15A 0.95
C15B C16B 1.414(7)
C15B H15B 0.95
C16A H16A 0.95
C16B H16B 0.95
C21A C22A 1.381(5)
C21A C26A 1.387(5)
C21B C22B 1.385(5)
C21B C26B 1.387(5)
C22A C23A 1.363(5)
C22A F22A 1.384(4)
C22B C23B 1.365(5)
C22B F22B 1.377(4)
C23A F23A 1.348(4)
C23A C24A 1.385(5)
C23B F23B 1.350(4)
C23B C24B 1.384(5)
C24A F24A 1.344(4)
C24A C25A 1.380(6)
C24B F24B 1.344(4)
C24B C25B 1.380(5)
C25A F25A 1.354(4)
C25A C26A 1.367(6)
C25B F25B 1.349(4)
C25B C26B 1.378(5)
C26A F26A 1.350(4)
C26B F26B 1.349(4)
C31A C32A 1.372(5)
C31A C36A 1.395(5)
C31B C32B 1.370(5)
C31B C36B 1.397(5)
C32A F32A 1.380(4)
C32A C33A 1.384(5)
C32B F32B 1.377(4)
C32B C33B 1.382(5)
C33A F33A 1.351(4)
C33A C34A 1.375(6)
C33B F33B 1.351(5)
C33B C34B 1.365(6)
C34A F34A 1.341(4)
C34A C35A 1.376(6)
C34B F34B 1.350(4)
C34B C35B 1.369(6)
C35A F35A 1.347(4)
C35A C36A 1.380(5)
C35B F35B 1.352(4)
C35B C36B 1.373(5)
C36A F36A 1.335(4)
C36B F36B 1.349(4)
C41A C46A 1.523(5)
C41A C47A 1.533(5)
C41A C42A 1.542(5)
C41B C47B 1.520(5)
C41B C46B 1.527(5)
C41B C42B 1.536(5)
C42A C43A 1.514(5)
C42A H42A 0.99
C42A H42B 0.99
C42B C43B 1.526(5)
C42B H42C 0.99
C42B H42D 0.99
C43A C44A 1.524(5)
C43A H43A 0.99
C43A H43B 0.99
C43B C44B 1.520(6)
C43B H43C 0.99
C43B H43D 0.99
C44A C45A 1.529(5)
C44A H44A 0.99
C44A H44B 0.99
C44B C45B 1.528(5)
C44B H44C 0.99
C44B H44D 0.99
C45A C48A 1.524(5)
C45A C49A 1.539(5)
C45B C48B 1.516(5)
C45B C49B 1.537(5)
C46A H46A 0.98
C46A H46B 0.98
C46A H46C 0.98
C46B H46D 0.98
C46B H46E 0.98
C46B H46F 0.98
C47A H47A 0.98
C47A H47B 0.98
C47A H47C 0.98
C47B H47D 0.98
C47B H47E 0.98
C47B H47F 0.98
C48A H48A 0.98
C48A H48B 0.98
C48A H48C 0.98
C48B H48D 0.98
C48B H48E 0.98
C48B H48F 0.98
C49A H49A 0.98
C49A H49B 0.98
C49A H49C 0.98
C49B H49D 0.98
C49B H49E 0.98
C49B H49F 0.98

loop_
_geom_torsion_atom_site_label_1
_geom_torsion_atom_site_label_2
_geom_torsion_atom_site_label_3
_geom_torsion_atom_site_label_4
_geom_torsion
C31A B1A C1A C2A 12.0(6)
C21A B1A C1A C2A -176.0(3)
Li1A B1A C1A C2A 97.4(4)
C31A B1A C1A Li1A -85.4(4)
C21A B1A C1A Li1A 86.6(4)
C21B B1B C1B C2B 174.4(3)
C31B B1B C1B C2B -12.7(6)
Li1B B1B C1B C2B -97.1(4)
C21B B1B C1B Li1B -88.5(4)
C31B B1B C1B Li1B 84.4(4)
B1A C1A C2A C3A 93.1(4)
Li1A C1A C2A C3A 178.9(3)
B1B C1B C2B C3B -99.5(4)
Li1B C1B C2B C3B 175.8(3)
C1A C2A C3A C11A -64.1(4)
C1B C2B C3B C11B 65.5(4)
C2A C3A C11A C12A 105.9(4)
C2A C3A C11A C16A -72.1(5)
C2B C3B C11B C16B -116.5(4)
C2B C3B C11B C12B 63.4(5)
C16A C11A C12A C13A -0.9(6)
C3A C11A C12A C13A -178.9(3)
C16B C11B C12B C13B -1.5(6)
C3B C11B C12B C13B 178.6(4)
C11A C12A C13A C14A 0.2(6)
C11B C12B C13B C14B -0.9(7)
C12A C13A C14A C15A 1.1(6)
C12B C13B C14B C15B 1.7(8)
C13A C14A C15A C16A -1.6(6)
C13B C14B C15B C16B -0.2(8)
C12A C11A C16A C15A 0.4(6)
C3A C11A C16A C15A 178.4(3)
C14A C15A C16A C11A 0.9(6)
C12B C11B C16B C15B 3.0(6)
C3B C11B C16B C15B -177.0(4)
C14B C15B C16B C11B -2.3(7)
C1A B1A C21A C22A -91.9(4)
C31A B1A C21A C22A 80.8(4)
Li1A B1A C21A C22A -23.5(4)
C1A B1A C21A C26A 90.5(5)
C31A B1A C21A C26A -96.9(4)
Li1A B1A C21A C26A 158.8(3)
C1B B1B C21B C22B 98.2(4)
C31B B1B C21B C22B -75.2(4)
Li1B B1B C21B C22B 27.6(4)
C1B B1B C21B C26B -81.6(5)
C31B B1B C21B C26B 105.0(4)
Li1B B1B C21B C26B -152.2(3)
C26A C21A C22A C23A 0.9(5)
B1A C21A C22A C23A -177.0(3)
C26A C21A C22A F22A -179.6(3)
B1A C21A C22A F22A 2.5(4)
C26B C21B C22B C23B -2.5(5)
B1B C21B C22B C23B 177.7(3)
C26B C21B C22B F22B 176.5(3)
B1B C21B C22B F22B -3.3(4)
C23A C22A F22A Li1A -154.2(3)
C21A C22A F22A Li1A 26.2(4)
C23B C22B F22B Li1B 151.1(3)
C21B C22B F22B Li1B -28.0(4)
C21A C22A C23A F23A -177.9(3)
F22A C22A C23A F23A 2.6(5)
C21A C22A C23A C24A 1.1(5)
F22A C22A C23A C24A -178.5(3)
F22B C22B C23B F23B 0.5(5)
C21B C22B C23B F23B 179.6(3)
F22B C22B C23B C24B -177.6(3)
C21B C22B C23B C24B 1.4(5)
F23A C23A C24A F24A -2.5(5)
C22A C23A C24A F24A 178.5(3)
F23A C23A C24A C25A 176.9(3)
C22A C23A C24A C25A -2.1(5)
F23B C23B C24B F24B 1.8(5)
C22B C23B C24B F24B 180.0(3)
F23B C23B C24B C25B -178.2(3)
C22B C23B C24B C25B 0.0(5)
F24A C24A C25A F25A 1.1(5)
C23A C24A C25A F25A -178.2(3)
F24A C24A C25A C26A -179.5(3)
C23A C24A C25A C26A 1.1(5)
F24B C24B C25B F25B -1.7(5)
C23B C24B C25B F25B 178.3(3)
F24B C24B C25B C26B 179.8(3)
C23B C24B C25B C26B -0.1(5)
F25A C25A C26A F26A 0.6(5)
C24A C25A C26A F26A -178.7(3)
F25A C25A C26A C21A -179.6(3)
C24A C25A C26A C21A 1.0(5)
C22A C21A C26A F26A 177.8(3)
B1A C21A C26A F26A -4.4(5)
C22A C21A C26A C25A -2.0(5)
B1A C21A C26A C25A 175.8(3)
F25B C25B C26B F26B 2.0(5)
C24B C25B C26B F26B -179.7(3)
F25B C25B C26B C21B -179.4(3)
C24B C25B C26B C21B -1.1(5)
C22B C21B C26B F26B -179.2(3)
B1B C21B C26B F26B 0.6(5)
C22B C21B C26B C25B 2.2(5)
B1B C21B C26B C25B -177.9(3)
C1A B1A C31A C32A 53.9(5)
C21A B1A C31A C32A -118.8(4)
Li1A B1A C31A C32A -13.9(4)
C1A B1A C31A C36A -125.4(4)
C21A B1A C31A C36A 62.0(4)
Li1A B1A C31A C36A 166.8(3)
C1B B1B C31B C32B -59.7(5)
C21B B1B C31B C32B 113.7(4)
Li1B B1B C31B C32B 8.9(4)
C1B B1B C31B C36B 118.6(4)
C21B B1B C31B C36B -68.0(5)
Li1B B1B C31B C36B -172.8(4)
C36A C31A C32A F32A -175.8(3)
B1A C31A C32A F32A 4.9(6)
C36A C31A C32A C33A 3.8(6)
B1A C31A C32A C33A -175.5(4)
C36B C31B C32B F32B 177.6(3)
B1B C31B C32B F32B -4.0(6)
C36B C31B C32B C33B -1.0(6)
B1B C31B C32B C33B 177.5(4)
C31A C32A F32A Li1A 10.5(5)
C33A C32A F32A Li1A -169.1(3)
C31B C32B F32B Li1B -5.8(5)
C33B C32B F32B Li1B 172.8(4)
C31A C32A C33A F33A 179.2(4)
F32A C32A C33A F33A -1.2(6)
C31A C32A C33A C34A -0.8(6)
F32A C32A C33A C34A 178.8(3)
C31B C32B C33B F33B 178.5(4)
F32B C32B C33B F33B 0.0(6)
C31B C32B C33B C34B -1.0(7)
F32B C32B C33B C34B -179.6(4)
F33A C33A C34A F34A -1.8(6)
C32A C33A C34A F34A 178.2(4)
F33A C33A C34A C35A 178.2(4)
C32A C33A C34A C35A -1.7(6)
F33B C33B C34B F34B 2.6(6)
C32B C33B C34B F34B -177.9(4)
F33B C33B C34B C35B -178.1(4)
C32B C33B C34B C35B 1.5(7)
F34A C34A C35A F35A 1.1(6)
C33A C34A C35A F35A -179.0(4)
F34A C34A C35A C36A -179.0(3)
C33A C34A C35A C36A 1.0(6)
F34B C34B C35B F35B -2.1(7)
C33B C34B C35B F35B 178.5(4)
F34B C34B C35B C36B 179.4(4)
C33B C34B C35B C36B 0.0(7)
F35A C35A C36A F36A 0.0(5)
C34A C35A C36A F36A -180.0(4)
F35A C35A C36A C31A -177.7(3)
C34A C35A C36A C31A 2.4(6)
C32A C31A C36A F36A 177.8(3)
B1A C31A C36A F36A -2.9(5)
C32A C31A C36A C35A -4.5(5)
B1A C31A C36A C35A 174.8(4)
F35B C35B C36B F36B 0.5(6)
C34B C35B C36B F36B 179.0(4)
F35B C35B C36B C31B 179.4(4)
C34B C35B C36B C31B -2.2(7)
C32B C31B C36B F36B -178.6(4)
B1B C31B C36B F36B 3.0(6)
C32B C31B C36B C35B 2.5(6)
B1B C31B C36B C35B -175.9(4)
C45A N1A C41A C46A -163.8(3)
Li1A N1A C41A C46A 61.5(4)
C45A N1A C41A C47A 78.9(4)
Li1A N1A C41A C47A -55.8(4)
C45A N1A C41A C42A -43.9(4)
Li1A N1A C41A C42A -178.6(3)
C45B N1B C41B C47B -160.7(3)
Li1B N1B C41B C47B 67.8(4)
C45B N1B C41B C46B 82.9(4)
Li1B N1B C41B C46B -48.6(4)
C45B N1B C41B C42B -41.7(4)
Li1B N1B C41B C42B -173.2(3)
N1A C41A C42A C43A 49.7(4)
C46A C41A C42A C43A 166.9(3)
C47A C41A C42A C43A -72.9(4)
N1B C41B C42B C43B 48.0(4)
C47B C41B C42B C43B 165.3(4)
C46B C41B C42B C43B -75.4(4)
C41A C42A C43A C44A -56.9(4)
C41B C42B C43B C44B -57.3(5)
C42A C43A C44A C45A 56.8(5)
C42B C43B C44B C45B 59.2(4)
C41A N1A C45A C48A -80.7(4)
Li1A N1A C45A C48A 53.0(4)
C41A N1A C45A C44A 43.9(4)
Li1A N1A C45A C44A 177.6(3)
C41A N1A C45A C49A 161.8(3)
Li1A N1A C45A C49A -64.5(4)
C43A C44A C45A N1A -49.4(4)
C43A C44A C45A C48A 74.5(4)
C43A C44A C45A C49A -165.8(3)
C41B N1B C45B C48B 164.0(3)
Li1B N1B C45B C48B -60.7(4)
C41B N1B C45B C44B 44.4(4)
Li1B N1B C45B C44B 179.7(3)
C41B N1B C45B C49B -77.8(4)
Li1B N1B C45B C49B 57.5(4)
C43B C44B C45B N1B -52.6(4)
C43B C44B C45B C48B -170.0(3)
C43B C44B C45B C49B 70.4(4)
